data_7158029
loop_
_publ_author_name
'Devi, Lalita'
'Sharma, Gaurav'
'Kant, Ruchir'
'Shukla, Sanjeev K.'
'Rastogi, Namrata'

_publ_section_title
;
 Regioselective synthesis of functionalized pyrazole-chalcones <i>via</i>
 a base mediated reaction of diazo compounds with pyrylium salts.
;
_journal_issue 18
_journal_name_full 'Organic &amp; biomolecular chemistry'
_journal_page_first 4132
_journal_page_last 4136
_journal_paper_doi 10.1039/d1ob00274k
_journal_volume 19
_journal_year 2021
_chemical_compound_source 'see text'
_chemical_formula_moiety 'C26 H23 N2 O4 P'
_chemical_formula_sum 'C26 H23 N2 O4 P'
_chemical_formula_weight 458.43
_space_group_IT_number 2
_space_group_name_Hall '-P 1'
_space_group_name_H-M_alt 'P -1'
_symmetry_cell_setting triclinic
_symmetry_Int_Tables_number 2
_symmetry_space_group_name_Hall '-P 1'
_symmetry_space_group_name_H-M 'P -1'
_atom_sites_solution_hydrogens geom
_atom_sites_solution_primary direct
_atom_sites_solution_secondary difmap
_audit_update_record
;
2020-10-16 deposited with the CCDC.	2021-03-18 downloaded from the CCDC.
;
_cell_angle_alpha 83.6482(15)
_cell_angle_beta 74.9958(16)
_cell_angle_gamma 70.8882(16)
_cell_formula_units_Z 2
_cell_length_a 8.83667(15)
_cell_length_b 12.0256(2)
_cell_length_c 12.1039(2)
_cell_measurement_reflns_used 790
_cell_measurement_temperature 293
_cell_measurement_theta_max 68.3
_cell_measurement_theta_min 7.5
_cell_volume 1173.43(4)
_computing_cell_refinement
;
CrystalClear-SM Expert 2.1 b24 (Rigaku, 2012)
;
_computing_data_collection
;
CrystalClear-SM Expert 2.1 b24 (Rigaku, 2012)
;
_computing_data_reduction
;
CrystalClear-SM Expert 2.1 b24 (Rigaku, 2012)
;
_computing_molecular_graphics 'SHELXTL (Bruker, 1997)'
_computing_structure_refinement 'SHELXL-97 (Sheldrick, 1997)'
_computing_structure_solution 'SHELXS-97 (Sheldrick, 1990)'
_diffrn_ambient_temperature 293(2)
_diffrn_detector CCD
_diffrn_detector_area_resol_mean 28.5714
_diffrn_measured_fraction_theta_full 0.879
_diffrn_measured_fraction_theta_max 0.879
_diffrn_measurement_device
;
AFC12 (Right): Kappa 3 circle
;
_diffrn_measurement_device_type
;
Rigaku Saturn724+ (4x4 bin mode)
;
_diffrn_measurement_method 'profile data from \w-scans'
_diffrn_measurement_specimen_support Loop
_diffrn_radiation_monochromator Confocal
_diffrn_radiation_type CuK\a
_diffrn_radiation_wavelength 1.54184
_diffrn_reflns_av_R_equivalents 0.1042
_diffrn_reflns_av_sigmaI/netI 0.0546
_diffrn_reflns_limit_h_max 10
_diffrn_reflns_limit_h_min -10
_diffrn_reflns_limit_k_max 14
_diffrn_reflns_limit_k_min -14
_diffrn_reflns_limit_l_max 14
_diffrn_reflns_limit_l_min -14
_diffrn_reflns_number 10050
_diffrn_reflns_theta_full 72.72
_diffrn_reflns_theta_max 72.72
_diffrn_reflns_theta_min 3.78
_diffrn_source MicroMax003_Cu
_diffrn_source_current 0.6
_diffrn_source_power 0.05
_diffrn_source_voltage 50.0
_exptl_absorpt_coefficient_mu 1.328
_exptl_absorpt_correction_T_max 0.836
_exptl_absorpt_correction_T_min 0.724
_exptl_absorpt_correction_type multi-scan
_exptl_absorpt_process_details 'REQAB (Rigaku, 1998)'
_exptl_crystal_colour Colorless
_exptl_crystal_density_diffrn 1.298
_exptl_crystal_density_method 'Not Measured'
_exptl_crystal_description Block
_exptl_crystal_F_000 480
_exptl_crystal_size_max 0.260
_exptl_crystal_size_mid 0.170
_exptl_crystal_size_min 0.140
_refine_diff_density_max 0.841
_refine_diff_density_min -0.735
_refine_diff_density_rms 0.138
_refine_ls_extinction_coef 0.037(4)
_refine_ls_extinction_expression Fc^*^=kFc[1+0.001xFc^2^\l^3^/sin(2\q)]^-1/4^
_refine_ls_extinction_method SHELXL
_refine_ls_goodness_of_fit_ref 1.067
_refine_ls_hydrogen_treatment mixed
_refine_ls_matrix_type full
_refine_ls_number_parameters 305
_refine_ls_number_reflns 4092
_refine_ls_number_restraints 0
_refine_ls_restrained_S_all 1.067
_refine_ls_R_factor_all 0.0819
_refine_ls_R_factor_gt 0.0753
_refine_ls_shift/su_max 0.000
_refine_ls_shift/su_mean 0.000
_refine_ls_structure_factor_coef Fsqd
_refine_ls_weighting_details 'calc w=1/[\s^2^(Fo^2^)+(0.1502P)^2^+0.1654P] where P=(Fo^2^+2Fc^2^)/3'
_refine_ls_weighting_scheme calc
_refine_ls_wR_factor_gt 0.2085
_refine_ls_wR_factor_ref 0.2172
_reflns_number_gt 3651
_reflns_number_total 4092
_reflns_threshold_expression >2sigma(I)
_cod_data_source_file d1ob00274k2.cif
_cod_data_source_block xxx
_cod_depositor_comments
;
The following automatic conversions were performed:

data item '_exptl_absorpt_correction_type' value 'Multi-scan' was
changed to 'multi-scan' in accordance with the
/home/data/users/saulius/crontab/automatic-downloads/rss-feeds/RSC/lib/dictionaries/cif_core.dic
dictionary named 'cif_core.dic' version 2.4.2 last updated on
2011-04-26.

data item '_symmetry_cell_setting' value 'Triclinic' was changed to
'triclinic' in accordance with the
/home/data/users/saulius/crontab/automatic-downloads/rss-feeds/RSC/lib/dictionaries/cif_core.dic
dictionary named 'cif_core.dic' version 2.4.2 last updated on
2011-04-26.

Automatic conversion script
Id: cif_fix_values 7556 2019-12-06 15:28:31Z antanas 

 Adding full bibliography for 7158029.cif.
;
_cod_database_code 7158029

loop_
_symmetry_equiv_pos_site_id
_symmetry_equiv_pos_as_xyz
1 x,y,z
2 -x,-y,-z

loop_
_atom_site_aniso_label
_atom_site_aniso_U_11
_atom_site_aniso_U_22
_atom_site_aniso_U_33
_atom_site_aniso_U_23
_atom_site_aniso_U_13
_atom_site_aniso_U_12
P1 0.0416(5) 0.0549(4) 0.0748(4) -0.0165(3) -0.0114(3) -0.0096(3)
O1 0.0814(15) 0.0777(13) 0.0953(14) 0.0088(11) -0.0226(11) -0.0123(11)
O2 0.0545(11) 0.0596(10) 0.1162(14) -0.0347(10) -0.0189(10) -0.0060(9)
O3 0.0555(11) 0.0931(13) 0.0861(12) -0.0111(10) -0.0243(9) -0.0163(10)
O4 0.0582(11) 0.0778(11) 0.0750(10) -0.0123(9) -0.0029(8) -0.0199(9)
N1 0.0423(12) 0.0563(10) 0.0719(11) -0.0134(9) -0.0068(9) -0.0154(9)
N2 0.0469(12) 0.0536(10) 0.0741(11) -0.0149(9) -0.0099(9) -0.0154(9)
C1 0.109(3) 0.0695(16) 0.0737(15) 0.0021(13) 0.0006(16) -0.0280(17)
C2 0.137(4) 0.077(2) 0.092(2) 0.0027(17) 0.011(2) -0.044(2)
C3 0.126(4) 0.089(2) 0.137(3) -0.017(2) 0.028(3) -0.058(3)
C4 0.099(3) 0.095(2) 0.147(3) -0.004(2) -0.011(2) -0.048(2)
C5 0.090(2) 0.0674(16) 0.101(2) 0.0018(15) -0.0104(17) -0.0321(16)
C6 0.084(2) 0.0553(13) 0.0666(13) -0.0082(10) 0.0023(13) -0.0180(14)
C7 0.0692(18) 0.0578(13) 0.0645(13) -0.0056(10) -0.0044(12) -0.0110(12)
C8 0.0529(15) 0.0564(12) 0.0694(13) -0.0070(10) 0.0004(11) -0.0102(11)
C9 0.0409(12) 0.0555(11) 0.0584(10) -0.0077(9) -0.0080(9) -0.0129(10)
C10 0.0418(12) 0.0536(12) 0.0698(12) -0.0071(10) -0.0078(10) -0.0162(10)
C11 0.0587(16) 0.0588(13) 0.0833(15) -0.0117(12) -0.0026(12) -0.0181(12)
C12 0.070(2) 0.0539(14) 0.125(3) -0.0109(15) -0.0063(17) -0.0159(14)
C13 0.085(2) 0.0602(15) 0.132(3) 0.0148(17) -0.033(2) -0.0273(16)
C14 0.094(2) 0.0699(16) 0.0934(18) 0.0148(14) -0.0325(17) -0.0376(16)
C15 0.0670(16) 0.0647(13) 0.0717(13) -0.0007(11) -0.0166(12) -0.0280(12)
C16 0.0422(12) 0.0492(10) 0.0586(10) -0.0069(8) -0.0090(9) -0.0126(10)
C17 0.0407(13) 0.0511(11) 0.0648(11) -0.0091(9) -0.0101(9) -0.0129(10)
C18 0.0406(12) 0.0512(10) 0.0583(10) -0.0082(9) -0.0092(9) -0.0132(9)
C19 0.0402(12) 0.0543(11) 0.0680(12) -0.0118(9) -0.0115(9) -0.0123(10)
C20 0.0565(16) 0.0714(15) 0.0834(15) -0.0216(12) 0.0005(12) -0.0271(13)
C21 0.0589(17) 0.0789(17) 0.109(2) -0.0213(15) -0.0016(15) -0.0337(15)
C22 0.0615(18) 0.0747(16) 0.118(2) -0.0324(16) -0.0256(16) -0.0189(14)
C23 0.0607(17) 0.096(2) 0.0894(17) -0.0393(15) -0.0170(13) -0.0219(15)
C24 0.0532(15) 0.0829(16) 0.0703(13) -0.0202(12) -0.0106(11) -0.0233(13)
C25 0.066(2) 0.134(3) 0.115(2) -0.011(2) -0.0359(18) -0.027(2)
C26 0.111(3) 0.152(4) 0.091(2) 0.016(2) -0.032(2) -0.038(3)

loop_
_atom_site_label
_atom_site_type_symbol
_atom_site_thermal_displace_type
_atom_site_fract_x
_atom_site_fract_y
_atom_site_fract_z
_atom_site_occupancy
_atom_site_U_iso_or_equiv
_atom_site_calc_flag
_atom_site_refinement_flags
P1 P Uani 0.34374(7) 0.37466(5) 0.93486(5) 1.000 0.0578(3) . .
O1 O Uani 0.8636(3) 0.29093(19) 0.54018(19) 1.000 0.0885(8) . .
O2 O Uani 0.3293(2) 0.48521(15) 0.98067(19) 1.000 0.0774(7) . .
O3 O Uani 0.2632(2) 0.38260(18) 0.83313(17) 1.000 0.0778(7) . .
O4 O Uani 0.2636(2) 0.29409(17) 1.02276(15) 1.000 0.0723(6) . .
N1 N Uani 0.8227(2) 0.27781(17) 0.82515(16) 1.000 0.0572(6) . .
N2 N Uani 0.6718(2) 0.34140(17) 0.88050(17) 1.000 0.0581(6) . .
C1 C Uani 1.1216(5) 0.3840(3) 0.4261(2) 1.000 0.0887(12) . .
C2 C Uani 1.2427(7) 0.4369(3) 0.3847(3) 1.000 0.1072(16) . .
C3 C Uani 1.3746(7) 0.4094(4) 0.4316(4) 1.000 0.1216(18) . .
C4 C Uani 1.3914(6) 0.3260(4) 0.5192(4) 1.000 0.1127(16) . .
C5 C Uani 1.2704(4) 0.2717(3) 0.5616(3) 1.000 0.0869(11) . .
C6 C Uani 1.1348(4) 0.3004(2) 0.5141(2) 1.000 0.0730(9) . .
C7 C Uani 1.0006(4) 0.2460(2) 0.5588(2) 1.000 0.0680(9) . .
C8 C Uani 1.0414(3) 0.1305(2) 0.6208(2) 1.000 0.0638(8) . .
C9 C Uani 0.9450(3) 0.09923(19) 0.71496(18) 1.000 0.0524(6) . .
C10 C Uani 0.9906(3) -0.02282(19) 0.76147(19) 1.000 0.0554(7) . .
C11 C Uani 1.0779(3) -0.1176(2) 0.6899(2) 1.000 0.0690(8) . .
C12 C Uani 1.1362(4) -0.2301(2) 0.7353(3) 1.000 0.0864(13) . .
C13 C Uani 1.1069(4) -0.2489(3) 0.8525(3) 1.000 0.0912(13) . .
C14 C Uani 1.0154(4) -0.1578(3) 0.9240(3) 1.000 0.0821(10) . .
C15 C Uani 0.9552(3) -0.0451(2) 0.8796(2) 1.000 0.0660(8) . .
C16 C Uani 0.7999(3) 0.18847(18) 0.78157(18) 1.000 0.0506(6) . .
C17 C Uani 0.5526(3) 0.29508(18) 0.87537(18) 1.000 0.0524(7) . .
C18 C Uani 0.6321(3) 0.19382(18) 0.81161(17) 1.000 0.0503(6) . .
C19 C Uani 0.5635(3) 0.11040(19) 0.77648(19) 1.000 0.0542(7) . .
C20 C Uani 0.4384(3) 0.0737(2) 0.8494(2) 1.000 0.0704(9) . .
C21 C Uani 0.3793(4) -0.0061(3) 0.8138(3) 1.000 0.0812(10) . .
C22 C Uani 0.4454(4) -0.0527(3) 0.7080(3) 1.000 0.0821(10) . .
C23 C Uani 0.5680(4) -0.0181(3) 0.6357(3) 1.000 0.0799(10) . .
C24 C Uani 0.6261(3) 0.0641(2) 0.6681(2) 1.000 0.0676(8) . .
C25 C Uani 0.0916(4) 0.4199(4) 0.8409(3) 1.000 0.1026(14) . .
C26 C Uani 0.2944(6) 0.2714(5) 1.1334(3) 1.000 0.1187(18) . .
H1 H Uiso 1.03030 0.40470 0.39460 1.000 0.1060 calc R
H2 H Uiso 1.23390 0.49180 0.32430 1.000 0.1290 calc R
H2A H Uiso 0.648(4) 0.410(3) 0.920(3) 1.000 0.091(9) . .
H3 H Uiso 1.45430 0.44710 0.40450 1.000 0.1460 calc R
H4 H Uiso 1.48340 0.30610 0.54980 1.000 0.1350 calc R
H5 H Uiso 1.28020 0.21650 0.62160 1.000 0.1040 calc R
H8 H Uiso 1.14260 0.07540 0.59150 1.000 0.0760 calc R
H11 H Uiso 1.09730 -0.10530 0.61090 1.000 0.0830 calc R
H12 H Uiso 1.19490 -0.29270 0.68690 1.000 0.1040 calc R
H13 H Uiso 1.14960 -0.32380 0.88290 1.000 0.1090 calc R
H14 H Uiso 0.99330 -0.17150 1.00280 1.000 0.0990 calc R
H15 H Uiso 0.89100 0.01600 0.92880 1.000 0.0790 calc R
H20 H Uiso 0.39380 0.10300 0.92280 1.000 0.0840 calc R
H21 H Uiso 0.29330 -0.02820 0.86290 1.000 0.0980 calc R
H22 H Uiso 0.40680 -0.10770 0.68550 1.000 0.0990 calc R
H23 H Uiso 0.61360 -0.05000 0.56340 1.000 0.0960 calc R
H24 H Uiso 0.70810 0.08850 0.61660 1.000 0.0810 calc R
H25A H Uiso 0.05150 0.35330 0.85880 1.000 0.1540 calc R
H25B H Uiso 0.07040 0.45520 0.76900 1.000 0.1540 calc R
H25C H Uiso 0.03640 0.47640 0.89990 1.000 0.1540 calc R
H26A H Uiso 0.41120 0.24240 1.12700 1.000 0.1780 calc R
H26B H Uiso 0.24490 0.21350 1.17290 1.000 0.1780 calc R
H26C H Uiso 0.24810 0.34280 1.17530 1.000 0.1780 calc R

loop_
_atom_type_symbol
_atom_type_description
_atom_type_scat_dispersion_real
_atom_type_scat_dispersion_imag
_atom_type_scat_source
P P 0.2955 0.4335 'International Tables Vol C Tables 4.2.6.8 and 6.1.1.4'
O O 0.0492 0.0322 'International Tables Vol C Tables 4.2.6.8 and 6.1.1.4'
N N 0.0311 0.0180 'International Tables Vol C Tables 4.2.6.8 and 6.1.1.4'
H H 0.0000 0.0000 'International Tables Vol C Tables 4.2.6.8 and 6.1.1.4'
C C 0.0181 0.0091 'International Tables Vol C Tables 4.2.6.8 and 6.1.1.4'

loop_
_geom_angle_atom_site_label_1
_geom_angle_atom_site_label_2
_geom_angle_atom_site_label_3
_geom_angle
_geom_angle_site_symmetry_1
_geom_angle_site_symmetry_2
_geom_angle_site_symmetry_3
_geom_angle_publ_flag
O2 P1 O3 116.76(12) . . . yes
O2 P1 O4 114.00(12) . . . yes
O2 P1 C17 111.40(12) . . . yes
O3 P1 O4 102.51(11) . . . yes
O3 P1 C17 101.94(11) . . . yes
O4 P1 C17 109.20(10) . . . yes
P1 O3 C25 125.0(2) . . . yes
P1 O4 C26 120.9(3) . . . yes
N2 N1 C16 105.01(19) . . . yes
N1 N2 C17 112.89(18) . . . yes
C17 N2 H2A 122(2) . . . no
N1 N2 H2A 125(2) . . . no
C2 C1 C6 120.5(4) . . . no
C1 C2 C3 120.3(4) . . . no
C2 C3 C4 120.5(5) . . . no
C3 C4 C5 119.8(5) . . . no
C4 C5 C6 119.7(3) . . . no
C1 C6 C5 119.2(3) . . . no
C1 C6 C7 119.4(3) . . . no
C5 C6 C7 121.4(2) . . . no
O1 C7 C6 121.7(2) . . . yes
C6 C7 C8 117.8(3) . . . no
O1 C7 C8 120.4(3) . . . yes
C7 C8 C9 125.4(2) . . . no
C8 C9 C16 120.8(2) . . . no
C10 C9 C16 118.55(19) . . . no
C8 C9 C10 120.4(2) . . . no
C11 C10 C15 118.4(2) . . . no
C9 C10 C11 121.2(2) . . . no
C9 C10 C15 120.3(2) . . . no
C10 C11 C12 120.6(2) . . . no
C11 C12 C13 119.9(3) . . . no
C12 C13 C14 120.3(3) . . . no
C13 C14 C15 120.3(3) . . . no
C10 C15 C14 120.4(2) . . . no
N1 C16 C18 111.42(19) . . . yes
N1 C16 C9 119.1(2) . . . yes
C9 C16 C18 129.5(2) . . . no
N2 C17 C18 106.4(2) . . . yes
P1 C17 C18 134.8(2) . . . yes
P1 C17 N2 118.60(16) . . . yes
C16 C18 C17 104.3(2) . . . no
C16 C18 C19 125.7(2) . . . no
C17 C18 C19 130.0(2) . . . no
C18 C19 C20 122.3(2) . . . no
C20 C19 C24 117.6(2) . . . no
C18 C19 C24 120.1(2) . . . no
C19 C20 C21 120.5(2) . . . no
C20 C21 C22 120.9(3) . . . no
C21 C22 C23 119.4(3) . . . no
C22 C23 C24 120.8(3) . . . no
C19 C24 C23 120.8(3) . . . no
C2 C1 H1 120.00 . . . no
C6 C1 H1 120.00 . . . no
C1 C2 H2 120.00 . . . no
C3 C2 H2 120.00 . . . no
C2 C3 H3 120.00 . . . no
C4 C3 H3 120.00 . . . no
C3 C4 H4 120.00 . . . no
C5 C4 H4 120.00 . . . no
C4 C5 H5 120.00 . . . no
C6 C5 H5 120.00 . . . no
C7 C8 H8 117.00 . . . no
C9 C8 H8 117.00 . . . no
C10 C11 H11 120.00 . . . no
C12 C11 H11 120.00 . . . no
C11 C12 H12 120.00 . . . no
C13 C12 H12 120.00 . . . no
C12 C13 H13 120.00 . . . no
C14 C13 H13 120.00 . . . no
C13 C14 H14 120.00 . . . no
C15 C14 H14 120.00 . . . no
C10 C15 H15 120.00 . . . no
C14 C15 H15 120.00 . . . no
C19 C20 H20 120.00 . . . no
C21 C20 H20 120.00 . . . no
C20 C21 H21 120.00 . . . no
C22 C21 H21 120.00 . . . no
C21 C22 H22 120.00 . . . no
C23 C22 H22 120.00 . . . no
C22 C23 H23 120.00 . . . no
C24 C23 H23 120.00 . . . no
C19 C24 H24 120.00 . . . no
C23 C24 H24 120.00 . . . no
O3 C25 H25A 109.00 . . . no
O3 C25 H25B 109.00 . . . no
O3 C25 H25C 110.00 . . . no
H25A C25 H25B 109.00 . . . no
H25A C25 H25C 110.00 . . . no
H25B C25 H25C 110.00 . . . no
O4 C26 H26A 109.00 . . . no
O4 C26 H26B 109.00 . . . no
O4 C26 H26C 109.00 . . . no
H26A C26 H26B 109.00 . . . no
H26A C26 H26C 109.00 . . . no
H26B C26 H26C 110.00 . . . no

loop_
_geom_bond_atom_site_label_1
_geom_bond_atom_site_label_2
_geom_bond_distance
_geom_bond_site_symmetry_1
_geom_bond_site_symmetry_2
_geom_bond_publ_flag
P1 O2 1.4514(19) . . yes
P1 O3 1.554(2) . . yes
P1 O4 1.550(2) . . yes
P1 C17 1.774(3) . . yes
O1 C7 1.222(4) . . yes
O3 C25 1.414(4) . . yes
O4 C26 1.415(4) . . yes
N1 N2 1.340(3) . . yes
N1 C16 1.340(3) . . yes
N2 C17 1.360(3) . . yes
N2 H2A 0.94(4) . . no
C1 C2 1.378(7) . . no
C1 C6 1.382(4) . . no
C2 C3 1.356(9) . . no
C3 C4 1.379(7) . . no
C4 C5 1.390(7) . . no
C5 C6 1.388(5) . . no
C6 C7 1.492(5) . . no
C7 C8 1.485(3) . . no
C8 C9 1.334(3) . . no
C9 C10 1.477(3) . . no
C9 C16 1.484(3) . . no
C10 C15 1.397(3) . . no
C10 C11 1.393(3) . . no
C11 C12 1.387(3) . . no
C12 C13 1.381(5) . . no
C13 C14 1.368(5) . . no
C14 C15 1.387(4) . . no
C16 C18 1.414(4) . . no
C17 C18 1.393(3) . . no
C18 C19 1.477(4) . . no
C19 C24 1.386(3) . . no
C19 C20 1.387(4) . . no
C20 C21 1.384(4) . . no
C21 C22 1.361(5) . . no
C22 C23 1.355(5) . . no
C23 C24 1.385(4) . . no
C1 H1 0.9300 . . no
C2 H2 0.9300 . . no
C3 H3 0.9300 . . no
C4 H4 0.9300 . . no
C5 H5 0.9300 . . no
C8 H8 0.9300 . . no
C11 H11 0.9300 . . no
C12 H12 0.9300 . . no
C13 H13 0.9300 . . no
C14 H14 0.9300 . . no
C15 H15 0.9300 . . no
C20 H20 0.9300 . . no
C21 H21 0.9300 . . no
C22 H22 0.9300 . . no
C23 H23 0.9300 . . no
C24 H24 0.9300 . . no
C25 H25A 0.9600 . . no
C25 H25B 0.9600 . . no
C25 H25C 0.9600 . . no
C26 H26A 0.9600 . . no
C26 H26B 0.9600 . . no
C26 H26C 0.9600 . . no

loop_
_geom_contact_atom_site_label_1
_geom_contact_atom_site_label_2
_geom_contact_distance
_geom_contact_site_symmetry_1
_geom_contact_site_symmetry_2
_geom_contact_publ_flag
P1 C20 3.642(2) . . no
P1 H20 3.1600 . . no
O1 C16 3.030(3) . . no
O1 C2 3.260(4) . 2_766 no
O2 N2 2.815(3) . 2_667 no
O2 N2 2.959(3) . . no
O4 C20 3.269(3) . . no
O4 C14 3.282(4) . 2_657 no
O1 H11 2.9200 . 2_756 no
O1 H1 2.5700 . . no
O2 H13 2.6800 . 1_465 no
O2 H2A 1.92(4) . 2_667 no
O2 H26C 2.8300 . . no
O2 H2A 2.59(4) . . no
O4 H20 2.5000 . . no
N1 C7 3.204(3) . . no
N1 C25 3.401(5) . 1_655 no
N2 O2 2.815(3) . 2_667 no
N2 O2 2.959(3) . . no
N1 H14 2.9000 . 2_757 no
N1 H25A 2.6100 . 1_655 no
C1 C1 3.285(5) . 2_766 no
C2 O1 3.260(4) . 2_766 no
C7 N1 3.204(3) . . no
C9 C24 3.178(4) . . no
C10 C19 3.549(4) . . no
C10 C24 3.488(4) . . no
C14 O4 3.282(4) . 2_657 no
C15 C18 3.522(3) . . no
C15 C15 3.572(4) . 2_757 no
C16 O1 3.030(3) . . no
C18 C15 3.522(3) . . no
C19 C10 3.549(4) . . no
C20 P1 3.642(2) . . no
C20 O4 3.269(3) . . no
C24 C10 3.488(4) . . no
C24 C9 3.178(4) . . no
C25 N1 3.401(5) . 1_455 no
C1 H26C 2.9900 . 1_654 no
C2 H26C 2.8700 . 1_654 no
C5 H8 2.8900 . . no
C5 H23 2.9600 . 2_756 no
C8 H11 2.7300 . . no
C8 H5 2.6400 . . no
C9 H24 2.7100 . . no
C11 H8 2.6500 . . no
C11 H22 2.9300 . 1_655 no
C12 H22 3.1000 . 1_655 no
C13 H26B 3.0900 . 2_657 no
C14 H15 3.0200 . 2_757 no
C15 H21 3.0100 . 1_655 no
C15 H15 3.0800 . 2_757 no
C16 H24 2.8500 . . no
C16 H15 2.6400 . . no
C17 H20 3.0100 . . no
C17 H26A 3.0600 . . no
C21 H26A 2.9700 . 2_657 no
C22 H26A 3.0300 . 2_657 no
H1 O1 2.5700 . . no
H1 H25B 2.6000 . 2_666 no
H2A O2 2.59(4) . . no
H2A O2 1.92(4) . 2_667 no
H5 C8 2.6400 . . no
H5 H8 2.4900 . . no
H8 C5 2.8900 . . no
H8 C11 2.6500 . . no
H8 H5 2.4900 . . no
H8 H11 2.3100 . . no
H8 H23 2.4200 . 2_756 no
H11 C8 2.7300 . . no
H11 H8 2.3100 . . no
H11 O1 2.9200 . 2_756 no
H13 O2 2.6800 . 1_645 no
H14 N1 2.9000 . 2_757 no
H15 C16 2.6400 . . no
H15 C14 3.0200 . 2_757 no
H15 C15 3.0800 . 2_757 no
H20 P1 3.1600 . . no
H20 O4 2.5000 . . no
H20 C17 3.0100 . . no
H21 C15 3.0100 . 1_455 no
H22 C11 2.9300 . 1_455 no
H22 C12 3.1000 . 1_455 no
H23 C5 2.9600 . 2_756 no
H23 H8 2.4200 . 2_756 no
H24 C9 2.7100 . . no
H24 C16 2.8500 . . no
H25A N1 2.6100 . 1_455 no
H25B H1 2.6000 . 2_666 no
H25C H25C 2.4200 . 2_567 no
H26A C17 3.0600 . . no
H26A C21 2.9700 . 2_657 no
H26A C22 3.0300 . 2_657 no
H26B C13 3.0900 . 2_657 no
H26C O2 2.8300 . . no
H26C C1 2.9900 . 1_456 no
H26C C2 2.8700 . 1_456 no

loop_
_geom_hbond_atom_site_label_D
_geom_hbond_atom_site_label_H
_geom_hbond_atom_site_label_A
_geom_hbond_distance_DH
_geom_hbond_distance_HA
_geom_hbond_distance_DA
_geom_hbond_angle_DHA
_geom_hbond_site_symmetry_A
_geom_hbond_publ_flag
N2 H2A O2 0.94(4) 2.59(4) 2.959(3) 104(3) . yes
N2 H2A O2 0.94(4) 1.92(4) 2.815(3) 159(3) 2_667 yes
C20 H20 O4 0.9300 2.5000 3.269(3) 141.00 . yes
C25 H25A N1 0.9600 2.6100 3.401(5) 140.00 1_455 yes

loop_
_geom_torsion_atom_site_label_1
_geom_torsion_atom_site_label_2
_geom_torsion_atom_site_label_3
_geom_torsion_atom_site_label_4
_geom_torsion
_geom_torsion_site_symmetry_1
_geom_torsion_site_symmetry_2
_geom_torsion_site_symmetry_3
_geom_torsion_site_symmetry_4
_geom_torsion_publ_flag
O2 P1 O3 C25 -70.0(3) . . . . no
O4 P1 O3 C25 55.4(3) . . . . no
C17 P1 O3 C25 168.4(3) . . . . no
O2 P1 O4 C26 -47.9(3) . . . . no
O3 P1 O4 C26 -175.0(3) . . . . no
C17 P1 O4 C26 77.4(3) . . . . no
O4 P1 C17 N2 -125.43(17) . . . . no
O2 P1 C17 N2 1.4(2) . . . . no
O3 P1 C17 N2 126.62(18) . . . . no
O4 P1 C17 C18 61.3(2) . . . . no
O2 P1 C17 C18 -171.9(2) . . . . no
O3 P1 C17 C18 -46.7(2) . . . . no
C16 N1 N2 C17 0.9(2) . . . . no
N2 N1 C16 C18 -1.2(2) . . . . no
N2 N1 C16 C9 -179.39(19) . . . . no
N1 N2 C17 C18 -0.1(3) . . . . no
N1 N2 C17 P1 -175.18(15) . . . . no
C2 C1 C6 C7 178.9(3) . . . . no
C6 C1 C2 C3 -1.5(5) . . . . no
C2 C1 C6 C5 1.0(4) . . . . no
C1 C2 C3 C4 1.7(6) . . . . no
C2 C3 C4 C5 -1.5(7) . . . . no
C3 C4 C5 C6 1.1(6) . . . . no
C4 C5 C6 C1 -0.9(5) . . . . no
C4 C5 C6 C7 -178.7(3) . . . . no
C1 C6 C7 O1 -17.5(4) . . . . no
C5 C6 C7 O1 160.3(3) . . . . no
C5 C6 C7 C8 -23.6(3) . . . . no
C1 C6 C7 C8 158.5(2) . . . . no
C6 C7 C8 C9 139.5(3) . . . . no
O1 C7 C8 C9 -44.4(4) . . . . no
C7 C8 C9 C10 173.0(3) . . . . no
C7 C8 C9 C16 -13.4(4) . . . . no
C16 C9 C10 C15 -29.0(4) . . . . no
C8 C9 C16 N1 -59.3(3) . . . . no
C8 C9 C16 C18 123.0(3) . . . . no
C10 C9 C16 N1 114.5(3) . . . . no
C8 C9 C10 C11 -31.4(4) . . . . no
C10 C9 C16 C18 -63.3(3) . . . . no
C8 C9 C10 C15 144.8(3) . . . . no
C16 C9 C10 C11 154.8(3) . . . . no
C9 C10 C15 C14 -172.1(3) . . . . no
C11 C10 C15 C14 4.2(4) . . . . no
C9 C10 C11 C12 172.6(3) . . . . no
C15 C10 C11 C12 -3.7(4) . . . . no
C10 C11 C12 C13 0.4(5) . . . . no
C11 C12 C13 C14 2.4(6) . . . . no
C12 C13 C14 C15 -1.9(6) . . . . no
C13 C14 C15 C10 -1.5(5) . . . . no
N1 C16 C18 C17 1.2(2) . . . . no
C9 C16 C18 C17 179.1(2) . . . . no
C9 C16 C18 C19 -3.1(4) . . . . no
N1 C16 C18 C19 179.0(2) . . . . no
P1 C17 C18 C16 173.27(19) . . . . no
P1 C17 C18 C19 -4.4(4) . . . . no
N2 C17 C18 C16 -0.6(2) . . . . no
N2 C17 C18 C19 -178.3(2) . . . . no
C16 C18 C19 C20 141.8(2) . . . . no
C16 C18 C19 C24 -37.0(3) . . . . no
C17 C18 C19 C20 -41.0(4) . . . . no
C17 C18 C19 C24 140.2(2) . . . . no
C18 C19 C20 C21 -179.0(3) . . . . no
C24 C19 C20 C21 -0.2(4) . . . . no
C18 C19 C24 C23 177.2(3) . . . . no
C20 C19 C24 C23 -1.7(4) . . . . no
C19 C20 C21 C22 1.8(5) . . . . no
C20 C21 C22 C23 -1.6(5) . . . . no
C21 C22 C23 C24 -0.2(5) . . . . no
C22 C23 C24 C19 1.9(5) . . . . no
